data_7028276
loop_
_publ_author_name
'Lee, Yu-Chen'
'Lin, Yan-Ru'
'Liou, Bo-Yuan'
'Liao, Jian-Hong'
'Gusarova, Nina K.'
'Trofimov, Boris A.'
'van Zyl, Werner E.'
'Liu, C. W.'

_publ_section_title
;
 Dinuclear gold(I) dithio- and diselenophosph(in)ate complexes forming
 mononuclear gold(III) oxidative addition complexes and reversible
 chemical reductive elimination products.
;
_journal_issue 2
_journal_name_full 'Dalton transactions (Cambridge, England : 2003)'
_journal_page_first 663
_journal_page_last 670
_journal_paper_doi 10.1039/c3dt52557k
_journal_volume 43
_journal_year 2014
_chemical_formula_sum 'C4 H10 Au I2 O2 P Se2'
_chemical_formula_weight 729.78
_chemical_name_systematic
;
?
;
_space_group_IT_number 14
_symmetry_cell_setting monoclinic
_symmetry_space_group_name_Hall '-P 2ybc'
_symmetry_space_group_name_H-M 'P 1 21/c 1'
_atom_sites_solution_hydrogens geom
_atom_sites_solution_primary direct
_atom_sites_solution_secondary difmap
_audit_creation_method SHELXL-97
_cell_angle_alpha 90.00
_cell_angle_beta 101.497(7)
_cell_angle_gamma 90.00
_cell_formula_units_Z 4
_cell_length_a 8.827(2)
_cell_length_b 8.851(3)
_cell_length_c 18.150(5)
_cell_measurement_reflns_used 903
_cell_measurement_temperature 296(2)
_cell_measurement_theta_max 24.88
_cell_measurement_theta_min 2.29
_cell_volume 1389.6(7)
_computing_cell_refinement 'Bruker SAINT'
_computing_data_collection 'Bruker APEX2'
_computing_data_reduction 'Bruker SAINT'
_computing_molecular_graphics 'Bruker SHELXTL'
_computing_publication_material 'Bruker SHELXTL'
_computing_structure_refinement 'SHELXL-97 (Sheldrick, 1997)'
_computing_structure_solution 'SHELXS-97 (Sheldrick, 1990)'
_diffrn_ambient_temperature 296(2)
_diffrn_measured_fraction_theta_full 0.994
_diffrn_measured_fraction_theta_max 0.994
_diffrn_measurement_device_type 'Bruker APEX-II CCD'
_diffrn_measurement_method '\f and \w scans'
_diffrn_radiation_monochromator graphite
_diffrn_radiation_source 'fine-focus sealed tube'
_diffrn_radiation_type MoK\a
_diffrn_radiation_wavelength 0.71073
_diffrn_reflns_av_R_equivalents 0.0745
_diffrn_reflns_av_sigmaI/netI 0.0897
_diffrn_reflns_limit_h_max 9
_diffrn_reflns_limit_h_min -10
_diffrn_reflns_limit_k_max 8
_diffrn_reflns_limit_k_min -10
_diffrn_reflns_limit_l_max 21
_diffrn_reflns_limit_l_min -21
_diffrn_reflns_number 6441
_diffrn_reflns_theta_full 25.00
_diffrn_reflns_theta_max 25.00
_diffrn_reflns_theta_min 2.29
_diffrn_standards_number 0
_exptl_absorpt_coefficient_mu 20.356
_exptl_absorpt_correction_T_max 0.2480
_exptl_absorpt_correction_T_min 0.1502
_exptl_absorpt_correction_type multi-scan
_exptl_absorpt_process_details SADABS
_exptl_crystal_colour black
_exptl_crystal_density_diffrn 3.489
_exptl_crystal_density_method 'not measured'
_exptl_crystal_description prism
_exptl_crystal_F_000 1272
_exptl_crystal_size_max 0.15
_exptl_crystal_size_mid 0.13
_exptl_crystal_size_min 0.10
_refine_diff_density_max 1.430
_refine_diff_density_min -1.749
_refine_diff_density_rms 0.298
_refine_ls_extinction_method none
_refine_ls_goodness_of_fit_ref 1.013
_refine_ls_hydrogen_treatment constr
_refine_ls_matrix_type full
_refine_ls_number_parameters 109
_refine_ls_number_reflns 2442
_refine_ls_number_restraints 0
_refine_ls_restrained_S_all 1.013
_refine_ls_R_factor_all 0.1149
_refine_ls_R_factor_gt 0.0447
_refine_ls_shift/su_max 0.000
_refine_ls_shift/su_mean 0.000
_refine_ls_structure_factor_coef Fsqd
_refine_ls_weighting_details 'calc w=1/[\s^2^(Fo^2^)+(0.0540P)^2^+0.0000P] where P=(Fo^2^+2Fc^2^)/3'
_refine_ls_weighting_scheme calc
_refine_ls_wR_factor_gt 0.1033
_refine_ls_wR_factor_ref 0.1393
_reflns_number_gt 1343
_reflns_number_total 2442
_reflns_threshold_expression >2sigma(I)
_cod_data_source_file c3dt52557k.txt
_cod_data_source_block 1a
_cod_depositor_comments
;
The following automatic conversions were performed:

'_symmetry_cell_setting' value 'Monoclinic' changed to 'monoclinic'
according to
/usr/data/users/saulius/automatic-downloads/current/RSC/lib/dictionaries/cif_core.dic
dictionary named 'cif_core.dic' version 2.4.2 from 2011-04-26.

Automatic conversion script
Id: cif_fix_values 2281 2013-09-26 08:29:07Z andrius 
;
_cod_original_cell_volume 1389.4(7)
_cod_original_sg_symbol_H-M P2(1)/c
_cod_database_code 7028276

loop_
_symmetry_equiv_pos_as_xyz
'x, y, z'
'-x, y+1/2, -z+1/2'
'-x, -y, -z'
'x, -y-1/2, z-1/2'

loop_
_atom_site_label
_atom_site_type_symbol
_atom_site_fract_x
_atom_site_fract_y
_atom_site_fract_z
_atom_site_U_iso_or_equiv
_atom_site_adp_type
_atom_site_occupancy
_atom_site_symmetry_multiplicity
_atom_site_calc_flag
_atom_site_refinement_flags
Au1 Au 0.25557(7) 0.16598(8) 0.24743(4) 0.0461(3) Uani 1 1 d .
C1 C 0.759(2) 0.157(2) 0.3848(13) 0.072(6) Uani 1 1 d .
H1A H 0.7601 0.1389 0.3323 0.087 Uiso 1 1 calc R
H1B H 0.7111 0.2551 0.3888 0.087 Uiso 1 1 calc R
C2 C 0.913(2) 0.157(3) 0.4280(12) 0.084(8) Uani 1 1 d .
H2A H 0.9715 0.2369 0.4107 0.127 Uiso 1 1 calc R
H2B H 0.9615 0.0619 0.4222 0.127 Uiso 1 1 calc R
H2C H 0.9112 0.1732 0.4801 0.127 Uiso 1 1 calc R
C3 C 0.330(2) -0.221(3) 0.4027(14) 0.090(8) Uani 1 1 d .
H3A H 0.2511 -0.1659 0.4219 0.108 Uiso 1 1 calc R
H3B H 0.2973 -0.2287 0.3485 0.108 Uiso 1 1 calc R
C4 C 0.347(3) -0.370(2) 0.4351(13) 0.080(7) Uani 1 1 d .
H4A H 0.2491 -0.4216 0.4235 0.120 Uiso 1 1 calc R
H4B H 0.3798 -0.3622 0.4886 0.120 Uiso 1 1 calc R
H4C H 0.4221 -0.4255 0.4146 0.120 Uiso 1 1 calc R
I1 I 0.17803(17) 0.12820(17) 0.10238(8) 0.0704(5) Uani 1 1 d .
I2 I 0.05585(16) 0.38082(17) 0.25247(9) 0.0740(5) Uani 1 1 d .
O1 O 0.6682(13) 0.0382(15) 0.4134(7) 0.063(4) Uani 1 1 d .
O2 O 0.4753(13) -0.1393(13) 0.4207(8) 0.063(4) Uani 1 1 d .
P1 P 0.4977(5) 0.0048(6) 0.3757(3) 0.0514(13) Uani 1 1 d .
Se1 Se 0.4567(2) -0.0282(3) 0.25490(11) 0.0609(6) Uani 1 1 d .
Se2 Se 0.3377(2) 0.1864(2) 0.38412(11) 0.0582(6) Uani 1 1 d .

loop_
_atom_site_aniso_label
_atom_site_aniso_U_11
_atom_site_aniso_U_22
_atom_site_aniso_U_33
_atom_site_aniso_U_23
_atom_site_aniso_U_13
_atom_site_aniso_U_12
Au1 0.0400(4) 0.0409(4) 0.0553(5) 0.0050(3) 0.0047(3) 0.0027(3)
C1 0.058(13) 0.063(15) 0.093(18) 0.006(12) 0.009(12) -0.005(12)
C2 0.055(12) 0.13(2) 0.064(15) 0.003(13) -0.006(11) -0.026(14)
C3 0.067(14) 0.073(18) 0.12(2) 0.030(15) -0.001(14) -0.008(14)
C4 0.111(19) 0.044(14) 0.083(17) 0.002(11) 0.016(14) -0.009(14)
I1 0.0750(9) 0.0770(11) 0.0553(9) 0.0099(7) 0.0038(7) -0.0014(8)
I2 0.0608(9) 0.0652(11) 0.0938(12) 0.0102(8) 0.0103(8) 0.0264(8)
O1 0.041(7) 0.068(10) 0.068(9) 0.009(7) -0.015(6) 0.003(7)
O2 0.048(7) 0.040(8) 0.093(11) 0.016(7) -0.006(7) -0.003(6)
P1 0.048(3) 0.045(3) 0.058(3) 0.006(2) 0.005(2) 0.007(3)
Se1 0.0588(12) 0.0603(15) 0.0607(13) -0.0085(10) 0.0047(10) 0.0197(11)
Se2 0.0562(11) 0.0596(14) 0.0563(13) -0.0066(9) 0.0055(9) 0.0147(11)

loop_
_atom_type_symbol
_atom_type_description
_atom_type_scat_dispersion_real
_atom_type_scat_dispersion_imag
_atom_type_scat_source
C C 0.0033 0.0016 'International Tables Vol C Tables 4.2.6.8 and 6.1.1.4'
H H 0.0000 0.0000 'International Tables Vol C Tables 4.2.6.8 and 6.1.1.4'
O O 0.0106 0.0060 'International Tables Vol C Tables 4.2.6.8 and 6.1.1.4'
P P 0.1023 0.0942 'International Tables Vol C Tables 4.2.6.8 and 6.1.1.4'
Se Se -0.0929 2.2259 'International Tables Vol C Tables 4.2.6.8 and 6.1.1.4'
I I -0.4742 1.8119 'International Tables Vol C Tables 4.2.6.8 and 6.1.1.4'
Au Au -2.0133 8.8022 'International Tables Vol C Tables 4.2.6.8 and 6.1.1.4'

loop_
_geom_angle_atom_site_label_1
_geom_angle_atom_site_label_2
_geom_angle_atom_site_label_3
_geom_angle
Se2 Au1 Se1 86.04(7)
Se2 Au1 I1 176.35(6)
Se1 Au1 I1 90.42(6)
Se2 Au1 I2 88.64(6)
Se1 Au1 I2 174.40(7)
I1 Au1 I2 94.92(5)
C2 C1 O1 109.3(17)
C4 C3 O2 110.5(19)
C1 O1 P1 121.6(11)
C3 O2 P1 119.4(12)
O2 P1 O1 98.0(7)
O2 P1 Se2 114.9(5)
O1 P1 Se2 114.6(6)
O2 P1 Se1 114.1(6)
O1 P1 Se1 115.0(6)
Se2 P1 Se1 101.0(2)
P1 Se1 Au1 86.26(15)
P1 Se2 Au1 86.51(15)

loop_
_geom_bond_atom_site_label_1
_geom_bond_atom_site_label_2
_geom_bond_distance
Au1 Se2 2.449(2)
Au1 Se1 2.455(2)
Au1 I1 2.6063(18)
Au1 I2 2.6069(16)
C1 C2 1.43(2)
C1 O1 1.48(2)
C3 C4 1.44(3)
C3 O2 1.45(2)
O1 P1 1.553(12)
O2 P1 1.549(13)
P1 Se2 2.165(5)
P1 Se1 2.169(6)
